data_4501543
loop_
_publ_author_name
'Borel, C\'edric'
'Davies, Kate'
'Handa, Paul'
'Hedberg, Gustav'
'Oliver, Clive L.'
'Bourne, Susan A.'
'H\%akansson, Mikael'
'Langer, Vratislav'
'\"Ohrstr\"om, Lars'

_publ_section_title
;
 Family of Isoreticular Chiral Metal&#x2212;Organic Frameworks Based on
 Coordination and Hydrogen Bonds in [M[Co(ethylenediamine)(oxalato)2]2]
;
_journal_issue 4
_journal_name_full 'Crystal Growth &amp; Design'
_journal_page_first 1971
_journal_paper_doi 10.1021/cg1000842
_journal_volume 10
_journal_year 2010
_chemical_formula_sum 'C12 H16 Ca Co2 N4 O16'
_chemical_formula_weight 630.23
_chemical_name_systematic
;
 ?
;
_space_group_IT_number 81
_symmetry_cell_setting tetragonal
_symmetry_space_group_name_Hall 'P -4'
_symmetry_space_group_name_H-M 'P -4'
_atom_sites_solution_hydrogens geom
_atom_sites_solution_primary direct
_atom_sites_solution_secondary difmap
_audit_creation_method SHELXL-97
_cell_angle_alpha 90.00
_cell_angle_beta 90.00
_cell_angle_gamma 90.00
_cell_formula_units_Z 1
_cell_length_a 8.898(3)
_cell_length_b 8.898(3)
_cell_length_c 7.679(3)
_cell_measurement_reflns_used 3741
_cell_measurement_temperature 293(2)
_cell_measurement_theta_max 25.0
_cell_measurement_theta_min 3.50
_cell_volume 608.0(4)
_computing_structure_refinement 'SHELXL-97 (Sheldrick, 1997)'
_diffrn_ambient_temperature 293(2)
_diffrn_measured_fraction_theta_full 0.974
_diffrn_measured_fraction_theta_max 0.974
_diffrn_measurement_device_type 'R-Axis IIc'
_diffrn_radiation_monochromator graphite
_diffrn_radiation_source 'rotating anode'
_diffrn_radiation_type MoK\a
_diffrn_radiation_wavelength 0.71073
_diffrn_reflns_av_R_equivalents 0.0451
_diffrn_reflns_av_sigmaI/netI 0.0355
_diffrn_reflns_limit_h_max 10
_diffrn_reflns_limit_h_min -10
_diffrn_reflns_limit_k_max 10
_diffrn_reflns_limit_k_min -10
_diffrn_reflns_limit_l_max 9
_diffrn_reflns_limit_l_min -8
_diffrn_reflns_number 3741
_diffrn_reflns_theta_full 24.99
_diffrn_reflns_theta_max 25.0
_diffrn_reflns_theta_min 3.50
_exptl_absorpt_coefficient_mu 1.654
_exptl_absorpt_correction_T_max 0.99
_exptl_absorpt_correction_T_min 0.98
_exptl_absorpt_correction_type empirical
_exptl_absorpt_process_details REQAB
_exptl_crystal_colour red
_exptl_crystal_density_diffrn 1.721
_exptl_crystal_density_method 'not measured'
_exptl_crystal_description prism
_exptl_crystal_F_000 318
_exptl_crystal_size_max 0.1
_exptl_crystal_size_mid 0.1
_exptl_crystal_size_min 0.1
_refine_diff_density_max 0.488
_refine_diff_density_min -0.883
_refine_diff_density_rms 0.123
_refine_ls_abs_structure_details 'Flack H D (1983), Acta Cryst. A39, 876-881'
_refine_ls_abs_structure_Flack 0.01(6)
_refine_ls_extinction_coef 0.24(4)
_refine_ls_extinction_expression Fc^*^=kFc[1+0.001xFc^2^\l^3^/sin(2\q)]^-1/4^
_refine_ls_extinction_method SHELXL
_refine_ls_goodness_of_fit_ref 1.114
_refine_ls_hydrogen_treatment constr
_refine_ls_matrix_type full
_refine_ls_number_parameters 82
_refine_ls_number_reflns 1053
_refine_ls_number_restraints 0
_refine_ls_restrained_S_all 1.114
_refine_ls_R_factor_all 0.0716
_refine_ls_R_factor_gt 0.0685
_refine_ls_shift/su_max 0.000
_refine_ls_shift/su_mean 0.000
_refine_ls_structure_factor_coef Fsqd
_refine_ls_weighting_details 'calc w=1/[\s^2^(Fo^2^)+(0.1199P)^2^+0.8724P] where P=(Fo^2^+2Fc^2^)/3'
_refine_ls_weighting_scheme calc
_refine_ls_wR_factor_gt 0.1780
_refine_ls_wR_factor_ref 0.1823
_reflns_number_gt 991
_reflns_number_total 1053
_reflns_threshold_expression >2sigma(I)
_cod_data_source_file cg1000842_si_001.cif
_cod_data_source_block 1CoCa298
_cod_original_cell_volume 608.0(3)
_cod_original_sg_symbol_H-M P-4
_cod_database_code 4501543

loop_
_symmetry_equiv_pos_as_xyz
'x, y, z'
'-x, -y, z'
'y, -x, -z'
'-y, x, -z'

loop_
_atom_site_label
_atom_site_type_symbol
_atom_site_fract_x
_atom_site_fract_y
_atom_site_fract_z
_atom_site_U_iso_or_equiv
_atom_site_adp_type
_atom_site_occupancy
_atom_site_symmetry_multiplicity
_atom_site_calc_flag
_atom_site_refinement_flags
C1 C 0.0573(9) 0.7647(8) 0.1861(9) 0.0404(16) Uani 1 1 d .
C2 C -0.0822(9) 0.7057(8) 0.2787(9) 0.0435(16) Uani 1 1 d .
C3 C 0.076(3) 0.5054(15) -0.2964(14) 0.175(15) Uani 1 1 d .
H3A H 0.1067 0.6100 -0.3023 0.210 Uiso 1 1 calc R
H3B H 0.1177 0.4532 -0.3964 0.210 Uiso 1 1 calc R
Co1 Co 0.0000 0.5000 0.04855(17) 0.0506(7) Uani 1 2 d S
N1 N 0.1321(18) 0.4362(9) -0.1328(12) 0.106(5) Uani 1 1 d .
H1A H 0.2267 0.4666 -0.1106 0.127 Uiso 1 1 calc R
H1B H 0.1316 0.3353 -0.1416 0.127 Uiso 1 1 calc R
O1 O 0.1019(8) 0.6843(7) 0.0583(8) 0.0574(15) Uani 1 1 d .
O2 O 0.1161(6) 0.8832(6) 0.2375(7) 0.0483(14) Uani 1 1 d .
O3 O -0.1303(7) 0.5805(7) 0.2253(8) 0.0554(15) Uani 1 1 d .
O4 O -0.1397(7) 0.7818(6) 0.3975(8) 0.0521(15) Uani 1 1 d .
Ca1 Ca 0.0000 1.0000 0.5000 0.0382(8) Uani 1 4 d S

loop_
_atom_site_aniso_label
_atom_site_aniso_U_11
_atom_site_aniso_U_22
_atom_site_aniso_U_33
_atom_site_aniso_U_23
_atom_site_aniso_U_13
_atom_site_aniso_U_12
C1 0.055(4) 0.040(4) 0.027(3) -0.001(3) -0.005(3) 0.000(3)
C2 0.059(5) 0.037(3) 0.034(3) -0.007(3) -0.006(3) -0.008(3)
C3 0.44(4) 0.036(5) 0.051(5) -0.022(5) 0.075(12) -0.105(14)
Co1 0.0804(12) 0.0378(9) 0.0337(8) 0.000 0.000 0.0004(7)
N1 0.215(14) 0.037(4) 0.066(6) -0.017(4) 0.042(8) -0.017(6)
O1 0.077(4) 0.054(3) 0.041(3) 0.001(3) 0.016(3) 0.010(3)
O2 0.050(3) 0.051(3) 0.044(3) -0.008(2) 0.010(3) -0.006(2)
O3 0.057(3) 0.048(3) 0.061(4) -0.004(3) -0.006(3) -0.005(3)
O4 0.054(3) 0.046(3) 0.056(3) -0.018(3) 0.009(3) -0.008(2)
Ca1 0.0420(10) 0.0420(10) 0.0305(14) 0.000 0.000 0.000

loop_
_atom_type_symbol
_atom_type_description
_atom_type_scat_dispersion_real
_atom_type_scat_dispersion_imag
_atom_type_scat_source
C C 0.0033 0.0016 'International Tables Vol C Tables 4.2.6.8 and 6.1.1.4'
H H 0.0000 0.0000 'International Tables Vol C Tables 4.2.6.8 and 6.1.1.4'
Co Co 0.3494 0.9721 'International Tables Vol C Tables 4.2.6.8 and 6.1.1.4'
N N 0.0061 0.0033 'International Tables Vol C Tables 4.2.6.8 and 6.1.1.4'
O O 0.0106 0.0060 'International Tables Vol C Tables 4.2.6.8 and 6.1.1.4'
Ca Ca 0.2262 0.3064 'International Tables Vol C Tables 4.2.6.8 and 6.1.1.4'

loop_
_geom_angle_atom_site_label_1
_geom_angle_atom_site_label_2
_geom_angle_atom_site_label_3
_geom_angle
_geom_angle_site_symmetry_1
_geom_angle_site_symmetry_3
O2 C1 O1 126.1(7) . .
O2 C1 C2 119.2(6) . .
O1 C1 C2 114.7(7) . .
O1 C1 Ca1 169.8(6) . .
C2 C1 Ca1 75.3(4) . .
O4 C2 O3 125.4(8) . .
O4 C2 C1 119.3(7) . .
O3 C2 C1 115.4(7) . .
O3 C2 Ca1 166.1(6) . .
C1 C2 Ca1 77.3(4) . .
C3 C3 N1 107.7(9) 2_565 .
O1 Co1 O1 175.4(4) . 2_565
O1 Co1 N1 89.5(3) . .
O1 Co1 N1 93.8(4) 2_565 .
O1 Co1 N1 93.8(4) . 2_565
O1 Co1 N1 89.5(3) 2_565 2_565
N1 Co1 N1 86.3(9) . 2_565
O1 Co1 O3 90.3(3) . 2_565
O1 Co1 O3 86.4(2) 2_565 2_565
N1 Co1 O3 91.9(4) . 2_565
N1 Co1 O3 175.4(3) 2_565 2_565
O1 Co1 O3 86.4(2) . .
O1 Co1 O3 90.3(3) 2_565 .
N1 Co1 O3 175.4(3) . .
N1 Co1 O3 91.9(4) 2_565 .
O3 Co1 O3 90.2(4) 2_565 .
C3 N1 Co1 106.8(13) . .
C1 O1 Co1 111.8(5) . .
C1 O2 Ca1 115.9(5) . .
C2 O3 Co1 110.7(6) . .
C2 O4 Ca1 117.4(5) . .
O4 Ca1 O4 142.3(3) . 2_575
O4 Ca1 O4 96.00(9) . 4_666
O4 Ca1 O4 96.00(9) 2_575 4_666
O4 Ca1 O4 96.00(9) . 3_466
O4 Ca1 O4 96.00(9) 2_575 3_466
O4 Ca1 O4 142.3(3) 4_666 3_466
O4 Ca1 O2 143.57(19) . 4_666
O4 Ca1 O2 73.6(2) 2_575 4_666
O4 Ca1 O2 67.52(18) 4_666 4_666
O4 Ca1 O2 81.9(2) 3_466 4_666
O4 Ca1 O2 67.52(18) . .
O4 Ca1 O2 81.9(2) 2_575 .
O4 Ca1 O2 73.6(2) 4_666 .
O4 Ca1 O2 143.57(19) 3_466 .
O2 Ca1 O2 130.87(17) 4_666 .
O4 Ca1 O2 73.6(2) . 3_466
O4 Ca1 O2 143.57(19) 2_575 3_466
O4 Ca1 O2 81.9(2) 4_666 3_466
O4 Ca1 O2 67.52(18) 3_466 3_466
O2 Ca1 O2 72.0(3) 4_666 3_466
O2 Ca1 O2 130.87(17) . 3_466
O4 Ca1 O2 81.9(2) . 2_575
O4 Ca1 O2 67.52(18) 2_575 2_575
O4 Ca1 O2 143.57(19) 4_666 2_575
O4 Ca1 O2 73.6(2) 3_466 2_575
O2 Ca1 O2 130.87(17) 4_666 2_575
O2 Ca1 O2 72.0(3) . 2_575
O2 Ca1 O2 130.87(17) 3_466 2_575
O4 Ca1 C2 20.2(2) . .
O4 Ca1 C2 126.6(2) 2_575 .
O4 Ca1 C2 86.4(2) 4_666 .
O4 Ca1 C2 114.0(2) 3_466 .
O2 Ca1 C2 149.58(18) 4_666 .
O2 Ca1 C2 47.57(18) . .
O2 Ca1 C2 89.72(19) 3_466 .
O2 Ca1 C2 79.47(18) 2_575 .
O4 Ca1 C2 114.0(2) . 4_666
O4 Ca1 C2 86.4(2) 2_575 4_666
O4 Ca1 C2 20.2(2) 4_666 4_666
O4 Ca1 C2 126.6(2) 3_466 4_666
O2 Ca1 C2 47.57(18) 4_666 4_666
O2 Ca1 C2 89.72(19) . 4_666
O2 Ca1 C2 79.47(18) 3_466 4_666
O2 Ca1 C2 149.58(18) 2_575 4_666
C2 Ca1 C2 106.31(12) . 4_666
O4 Ca1 C2 126.6(2) . 2_575
O4 Ca1 C2 20.2(2) 2_575 2_575
O4 Ca1 C2 114.0(2) 4_666 2_575
O4 Ca1 C2 86.4(2) 3_466 2_575
O2 Ca1 C2 89.72(19) 4_666 2_575
O2 Ca1 C2 79.47(18) . 2_575
O2 Ca1 C2 149.58(18) 3_466 2_575
O2 Ca1 C2 47.57(18) 2_575 2_575
C2 Ca1 C2 116.0(3) . 2_575
C2 Ca1 C2 106.31(12) 4_666 2_575
O4 Ca1 C2 86.4(2) . 3_466
O4 Ca1 C2 114.0(2) 2_575 3_466
O4 Ca1 C2 126.6(2) 4_666 3_466
O4 Ca1 C2 20.2(2) 3_466 3_466
O2 Ca1 C2 79.47(18) 4_666 3_466
O2 Ca1 C2 149.58(18) . 3_466
O2 Ca1 C2 47.57(18) 3_466 3_466
O2 Ca1 C2 89.72(19) 2_575 3_466
C2 Ca1 C2 106.31(12) . 3_466
C2 Ca1 C2 116.0(3) 4_666 3_466
C2 Ca1 C2 106.31(12) 2_575 3_466

loop_
_geom_bond_atom_site_label_1
_geom_bond_atom_site_label_2
_geom_bond_distance
_geom_bond_site_symmetry_2
C1 O2 1.241(10) .
C1 O1 1.277(9) .
C1 C2 1.524(11) .
C1 Ca1 3.233(7) .
C2 O4 1.245(9) .
C2 O3 1.262(9) .
C2 Ca1 3.206(7) .
C3 C3 1.36(5) 2_565
C3 N1 1.48(2) .
Co1 O1 1.876(7) .
Co1 O1 1.876(7) 2_565
Co1 N1 1.909(11) .
Co1 N1 1.909(11) 2_565
Co1 O3 1.923(6) 2_565
Co1 O3 1.923(6) .
O2 Ca1 2.492(5) .
O4 Ca1 2.436(5) .
Ca1 O4 2.436(5) 2_575
Ca1 O4 2.436(5) 4_666
Ca1 O4 2.436(5) 3_466
Ca1 O2 2.492(5) 4_666
Ca1 O2 2.492(5) 3_466
Ca1 O2 2.492(5) 2_575
Ca1 C2 3.206(7) 4_666
Ca1 C2 3.206(7) 2_575
Ca1 C2 3.206(7) 3_466
